data_7228358
loop_
_publ_author_name
'Loose, Anja'
'Sheldrick, William S.'

_publ_section_title
;
 Quaternary Selenidogermanates(IV) A3[AgGe4Se10].2H2O and
 A2[MnGe4Se10].3H2O (A = Rb, Cs) with Open Framework Structures
;
_journal_name_full 'Zeitschrift fur Naturforschung B'
_journal_page_first 687
_journal_page_last 602
_journal_paper_doi 10.1515/znb-1997-0604
_journal_volume 52
_journal_year 1997
_chemical_formula_sum 'Ag Ge4 H4 O2 Rb3 Se10'
_chemical_formula_weight 1480.46
_space_group_IT_number 82
_symmetry_cell_setting tetragonal
_symmetry_Int_Tables_number 82
_symmetry_space_group_name_Hall 'I -4'
_symmetry_space_group_name_H-M 'I -4'
_cell_angle_alpha 90.
_cell_angle_beta 90.
_cell_angle_gamma 90.
_cell_formula_units_Z 2
_cell_length_a 8.767(3)
_cell_length_b 8.767(3)
_cell_length_c 15.956(3)
_cell_volume 1226.4(6)
_diffrn_ambient_temperature 293
_diffrn_radiation_probe x-ray
_diffrn_radiation_type MoK\a
_diffrn_radiation_wavelength 0.71069
_exptl_absorpt_coefficient_mu 26.4
_exptl_crystal_density_diffrn 4.009
_exptl_crystal_F_000 1292
_refine_ls_goodness_of_fit_ref 0.841
_refine_ls_number_reflns 649
_refine_ls_R_factor_gt 0.036
_refine_ls_wR_factor_gt 0.079
_cod_data_source_file Z-Naturforsch-1997-52b-687-692-1.cif
_cod_data_source_block Rb3
_cod_original_cell_volume 1226.4(8)
_cod_original_formula_sum 'H4 Ag Ge4 O2 Rb3 Se10'
_cod_database_code 7228358

loop_
_space_group_symop_id
_space_group_symop_operation_xyz
1 x,y,z
2 y,-x,-z
3 -x,-y,z
4 -y,x,-z
5 1/2+x,1/2+y,1/2+z
6 1/2+y,1/2-x,1/2-z
7 1/2-x,1/2-y,1/2+z
8 1/2-y,1/2+x,1/2-z

loop_
_atom_site_label
_atom_site_type_symbol
_atom_site_thermal_displace_type
_atom_site_fract_x
_atom_site_fract_y
_atom_site_fract_z
_atom_site_occupancy
_atom_site_U_iso_or_equiv
_atom_site_calc_flag
_atom_site_refinement_flags
_atom_site_disorder_assembly
_atom_site_disorder_group
Ag Ag Uiso 0.00000 0.00000 0.00000 1.000 0.0042(1) . . . .
Rb Rb Uiso -0.2447(5) 0.3775(4) 0.1068(2) 0.750 0.0078(1) . . . .
Se1 Se Uiso 0.4225(2) 0.3073(2) 0.24870(10) 1.000 0.0027(1) . . . .
Se2 Se Uiso 0.50000 0.00000 0.7730(10) 1.000 0.0030(1) . . . .
Se3 Se Uiso 0.1425(2) 0.2296(3) 0.8100(10) 1.000 0.0032(1) . . . .
Ge Ge Uiso 0.3128(2) 0.1097(2) 0.16610(10) 1.000 0.0021(1) . . . .
O1 O Uiso 0.00000 0.50000 0.25000 1.000 0.0105(4) . . . .
O2 O Uiso -0.444(7) 0.502(15) -0.32(3) 0.250 0.010(3) . . . .

loop_
_geom_angle_atom_site_label_1
_geom_angle_atom_site_label_2
_geom_angle_atom_site_label_3
_geom_angle
_geom_angle_site_symmetry_1
_geom_angle_site_symmetry_2
_geom_angle_site_symmetry_3
_geom_angle_publ_flag
Se2 Rb Se3 85.3(3) 2_566 . 4_556 yes
Ge Se1 O2 174(10) . . 2_555 yes
Ge Se1 Ge 105.86(9) . . 6_555 yes
Se3 Se1 Ge 93.7(4) 7_554 . . yes
Ge Se1 O2 70(5) 6_555 . 2_555 yes
Se3 Se1 O2 81(10) 7_554 . 2_555 yes
Se3 Se1 Ge 74.8(3) 7_554 . 6_555 yes
Rb Se2 O1 128.6(2) 2_556 . 2_556 yes
Rb Se2 Rb 102.7(5) 2_556 . 4_656 yes
Rb Se2 Se2 128.6(2) 2_556 . 6_556 yes
Rb Se2 O1 128.6(2) 4_656 . 2_556 yes
Rb Se2 Se2 128.6(2) 4_656 . 6_556 yes
Rb Se3 Ge 133.0(6) 2_556 . 4_556 yes
Rb Se3 Se1 150.5(6) 2_556 . 7_555 yes
Rb Se3 Ge 107.9(2) 2_556 . 7_555 yes
Se1 Se3 Ge 76.45(14) 7_555 . 4_556 yes
Ge Se3 Ge 96.4(3) 4_556 . 7_555 yes
Ge Se3 O2 68(3) 4_556 . 8_555 yes
Se1 Se3 Ge 60.7(6) 7_555 . 7_555 yes
Se1 Se3 O2 63(13) 7_555 . 8_555 yes
Ge Se3 O2 124(13) 7_555 . 8_555 yes
Se1 Ge Se3 135.9(4) . . 2_556 yes
Se1 Ge Se3 25.57(17) . . 7_554 yes
Se1 Ge Se1 111.40(8) . . 8_545 yes
Se3 Ge Se3 113.2(4) 2_556 . 7_554 yes
Se1 Ge Se3 28.8(3) 8_545 . 2_556 yes
Se1 Ge Se3 86.49(19) 8_545 . 7_554 yes
Se2 O1 Se2 180.00 2_566 . 5_454 yes
Se1 O2 O2 131.00 4_555 . 3_465 yes
Se3 O2 O2 138(19) 6_455 . 3_465 yes
Se1 O2 Se3 35.8(18) 4_555 . 6_455 yes

loop_
_geom_bond_atom_site_label_1
_geom_bond_atom_site_label_2
_geom_bond_distance
_geom_bond_site_symmetry_1
_geom_bond_site_symmetry_2
_geom_bond_publ_flag
Rb Se2 3.072(11) . 2_566 yes
Rb Se3 2.455(9) . 4_556 yes
Se1 Ge 2.380(3) . . yes
Se1 O2 1.8(3) . 2_555 yes
Se1 Ge 2.377(3) . 6_555 yes
Se1 Se3 1.177(13) . 7_554 yes
Se2 O1 0.367(16) . 2_556 yes
Se2 Se2 0.73(2) . 6_556 yes
Se3 Ge 2.359(4) . 4_556 yes
Se3 Ge 2.722(14) . 7_555 yes
Se3 O2 1.99(13) . 8_555 yes
O2 O2 0.98(18) . 3_465 yes

loop_
_geom_torsion_atom_site_label_1
_geom_torsion_atom_site_label_2
_geom_torsion_atom_site_label_3
_geom_torsion_atom_site_label_4
_geom_torsion
_geom_torsion_site_symmetry_1
_geom_torsion_site_symmetry_2
_geom_torsion_site_symmetry_3
_geom_torsion_site_symmetry_4
_geom_torsion_publ_flag
Ge Se1 Se3 Ge 105.44(13) . . 7_554 6_555 no
Ge Se1 Se3 Rb -74.0(9) . . 7_554 8_555 no
Ge Se1 Se3 Ge -105.44(13) 6_555 . 7_554 . no
Ge Se1 Ge Se3 43.0(2) 6_555 . . 2_556 no
Se3 Se1 Ge Se3 -32.3(3) 7_554 . . 2_556 no
Ge Se1 Ge Se3 75.2(2) 6_555 . . 7_554 no
Ge Se1 Ge Se1 61.54(11) 6_555 . . 8_545 no
Se3 Se1 Ge Se1 -13.7(2) 7_554 . . 8_545 no
Ge Se1 Ge Se1 -63.01(11) 8_545 8_545 . . no
Se3 Se1 Ge Se1 -152.6(4) 2_556 8_545 . . no
Ge Se3 Ge Se1 -19.8(3) 8_545 2_556 . . no
Ge Se3 Ge Se1 -70.55(14) 6_555 7_554 . . no
Se1 Se3 Ge Se3 156.2(2) . 7_554 . 2_556 no
Se1 Se3 Ge Se1 167.3(2) . 7_554 . 8_545 no
Rb Se3 Ge Se1 150.2(4) 8_555 7_554 . . no
Se1 Se3 Ge Se1 38.0(3) 8_545 2_556 . . no
